data_1553229
loop_
_publ_author_name
'Zhang, Zhiguo'
'Qian, Jingjing'
'Zhang, Guisheng'
'Ma, Nana'
'Liu, Qingfeng'
'Liu, Tongxin'
'Sun, Kai'
'Shi, Lei'

_publ_section_title
;
 Copper(i) catalyzed C(sp2)--N bond formation: synthesis of
 pyrrolo[3,2-c]quinolinone derivatives
;
_journal_issue 3
_journal_name_full 'Organic Chemistry Frontiers'
_journal_page_first 344
_journal_paper_doi 10.1039/C5QO00417A
_journal_volume 3
_journal_year 2016
_chemical_absolute_configuration ad
_chemical_formula_moiety 'C24 H17 Cl N2 O2'
_chemical_formula_sum 'C24 H17 Cl N2 O2'
_chemical_formula_weight 400.85
_space_group_crystal_system orthorhombic
_space_group_IT_number 19
_space_group_name_Hall 'P 2ac 2ab'
_space_group_name_H-M_alt 'P 21 21 21'
_atom_sites_solution_hydrogens geom
_atom_sites_solution_primary direct
_atom_sites_solution_secondary difmap
_audit_creation_date 2014-12-30
_audit_creation_method
;
Olex2 1.2
(compiled 2014.12.26 svn.r3119 for OlexSys, GUI svn.r4973)
;
_audit_update_record
;
2015-03-31 deposited with the CCDC.
2016-01-11 downloaded from the CCDC.
;
_cell_angle_alpha 90.00
_cell_angle_beta 90.00
_cell_angle_gamma 90.00
_cell_formula_units_Z 4
_cell_length_a 8.0462(5)
_cell_length_b 9.2337(6)
_cell_length_c 26.6656(13)
_cell_measurement_reflns_used 2355
_cell_measurement_temperature 291(2)
_cell_measurement_theta_max 72.0550
_cell_measurement_theta_min 4.7860
_cell_volume 1981.2(2)
_computing_cell_refinement
;
CrysAlisPro, Agilent Technologies,
Version 1.171.36.28 (release 01-02-2013 CrysAlis171 .NET)
(compiled Feb  1 2013,16:14:44)
;
_computing_data_collection
;
CrysAlisPro, Agilent Technologies,
Version 1.171.36.28 (release 01-02-2013 CrysAlis171 .NET)
(compiled Feb  1 2013,16:14:44)
;
_computing_data_reduction
;
CrysAlisPro, Agilent Technologies,
Version 1.171.36.28 (release 01-02-2013 CrysAlis171 .NET)
(compiled Feb  1 2013,16:14:44)
;
_computing_molecular_graphics 'Olex2 (Dolomanov et al., 2009)'
_computing_publication_material 'Olex2 (Dolomanov et al., 2009)'
_computing_structure_refinement 'ShelXL (Sheldrick, 2008)'
_computing_structure_solution 'ShelXS (Sheldrick, 2008)'
_diffrn_ambient_temperature 291.15
_diffrn_detector_area_resol_mean 16.2312
_diffrn_measured_fraction_theta_full 0.991
_diffrn_measured_fraction_theta_max 0.991
_diffrn_measurement_details
;
#__ type_ start__ end____ width___ exp.time_
  1 omega  -16.00   18.00   1.0000    1.0000
omega____ theta____ kappa____ phi______ frames
    -        0.0000  -57.0000 -180.0000 34

#__ type_ start__ end____ width___ exp.time_
  2 omega  -34.00   -6.00   1.0000    1.5000
omega____ theta____ kappa____ phi______ frames
    -      -42.5000   30.0000  -60.0000 28

#__ type_ start__ end____ width___ exp.time_
  3 omega  -84.00   -8.00   1.0000    1.5000
omega____ theta____ kappa____ phi______ frames
    -      -42.5000  -19.0000  120.0000 76

#__ type_ start__ end____ width___ exp.time_
  4 omega   15.00   88.00   1.0000    1.5000
omega____ theta____ kappa____ phi______ frames
    -       56.0000  -99.0000 -180.0000 73

#__ type_ start__ end____ width___ exp.time_
  5 omega   40.00   76.00   1.0000    5.0000
omega____ theta____ kappa____ phi______ frames
    -      112.0000  -94.0000  -30.0000 36

#__ type_ start__ end____ width___ exp.time_
  6 omega   85.00  177.00   1.0000    5.0000
omega____ theta____ kappa____ phi______ frames
    -      112.0000   30.0000 -180.0000 92

#__ type_ start__ end____ width___ exp.time_
  7 omega  100.00  175.00   1.0000    5.0000
omega____ theta____ kappa____ phi______ frames
    -      112.0000  111.0000   30.0000 75

#__ type_ start__ end____ width___ exp.time_
  8 omega   71.00  112.00   1.0000    5.0000
omega____ theta____ kappa____ phi______ frames
    -      112.0000 -111.0000 -150.0000 41

#__ type_ start__ end____ width___ exp.time_
  9 omega   39.00   70.00   1.0000    5.0000
omega____ theta____ kappa____ phi______ frames
    -      112.0000  -30.0000   60.0000 31

#__ type_ start__ end____ width___ exp.time_
 10 omega   39.00   64.00   1.0000    5.0000
omega____ theta____ kappa____ phi______ frames
    -      112.0000  -30.0000    0.0000 25

#__ type_ start__ end____ width___ exp.time_
 11 omega   48.00   74.00   1.0000    5.0000
omega____ theta____ kappa____ phi______ frames
    -      112.0000  -30.0000 -150.0000 26

#__ type_ start__ end____ width___ exp.time_
 12 omega  -64.00  -30.00   1.0000    1.5000
omega____ theta____ kappa____ phi______ frames
    -      -42.5000   63.0000  150.0000 34

#__ type_ start__ end____ width___ exp.time_
 13 omega  -86.00  -46.00   1.0000    1.5000
omega____ theta____ kappa____ phi______ frames
    -      -42.5000  178.0000  -60.0000 40

#__ type_ start__ end____ width___ exp.time_
 14 omega    1.00   28.00   1.0000    1.5000
omega____ theta____ kappa____ phi______ frames
    -      -42.5000   37.0000 -180.0000 27

#__ type_ start__ end____ width___ exp.time_
 15 omega   52.00   78.00   1.0000    2.0000
omega____ theta____ kappa____ phi______ frames
    -      111.4066 -111.0000   90.0000 26

#__ type_ start__ end____ width___ exp.time_
 16 omega   41.00   67.00   1.0000    2.0000
omega____ theta____ kappa____ phi______ frames
    -      111.4066  -25.0000  -30.0000 26

#__ type_ start__ end____ width___ exp.time_
 17 omega   46.00   92.00   1.0000    2.0000
omega____ theta____ kappa____ phi______ frames
    -      111.4066  -37.0000  -90.0000 46

#__ type_ start__ end____ width___ exp.time_
 18 omega   88.00  131.00   1.0000    2.0000
omega____ theta____ kappa____ phi______ frames
    -      111.4066  -63.0000  -90.0000 43

#__ type_ start__ end____ width___ exp.time_
 19 omega   45.00   71.00   1.0000    2.0000
omega____ theta____ kappa____ phi______ frames
    -      111.4066  -63.0000  -90.0000 26

#__ type_ start__ end____ width___ exp.time_
 20 omega   84.00  112.00   1.0000    2.0000
omega____ theta____ kappa____ phi______ frames
    -      111.4066 -111.0000   90.0000 28

#__ type_ start__ end____ width___ exp.time_
 21 omega  106.00  132.00   1.0000    2.0000
omega____ theta____ kappa____ phi______ frames
    -      111.4066   77.0000   90.0000 26
;
_diffrn_measurement_device_type 'Xcalibur, Eos, Gemini'
_diffrn_measurement_method '\w scans'
_diffrn_orient_matrix_UB_11 0.1672514000
_diffrn_orient_matrix_UB_12 0.0810321000
_diffrn_orient_matrix_UB_13 0.0003004000
_diffrn_orient_matrix_UB_21 -0.0930237000
_diffrn_orient_matrix_UB_22 0.1459185000
_diffrn_orient_matrix_UB_23 -0.0012062000
_diffrn_orient_matrix_UB_31 -0.0029491000
_diffrn_orient_matrix_UB_32 0.0025786000
_diffrn_orient_matrix_UB_33 0.0577468000
_diffrn_radiation_monochromator graphite
_diffrn_radiation_type CuK\a
_diffrn_radiation_wavelength 1.54184
_diffrn_reflns_av_R_equivalents 0.0275
_diffrn_reflns_av_unetI/netI 0.0373
_diffrn_reflns_limit_h_max 9
_diffrn_reflns_limit_h_min -8
_diffrn_reflns_limit_k_max 11
_diffrn_reflns_limit_k_min -11
_diffrn_reflns_limit_l_max 32
_diffrn_reflns_limit_l_min -17
_diffrn_reflns_number 7586
_diffrn_reflns_theta_full 72.47
_diffrn_reflns_theta_max 72.47
_diffrn_reflns_theta_min 3.31
_diffrn_source 'Enhance (Cu) X-ray Source'
_exptl_absorpt_coefficient_mu 1.890
_exptl_absorpt_correction_T_max 1.00000
_exptl_absorpt_correction_T_min 0.95199
_exptl_absorpt_correction_type multi-scan
_exptl_absorpt_process_details
;
CrysAlisPro, Agilent Technologies,
Version 1.171.36.28 (release 01-02-2013 CrysAlis171 .NET)
(compiled Feb  1 2013,16:14:44)
Empirical absorption correction using spherical harmonics,
 implemented in SCALE3 ABSPACK scaling algorithm.
;
_exptl_crystal_density_diffrn 1.344
_exptl_crystal_density_method 'not measured'
_exptl_crystal_F_000 832
_exptl_crystal_size_max 0.2
_exptl_crystal_size_mid 0.2
_exptl_crystal_size_min 0.18
_refine_diff_density_max 0.120
_refine_diff_density_min -0.156
_refine_diff_density_rms 0.027
_refine_ls_abs_structure_details 'Flack H D (1983), Acta Cryst. A39, 876-881'
_refine_ls_abs_structure_Flack 0.00(3)
_refine_ls_extinction_coef 0.0082(4)
_refine_ls_extinction_expression Fc^*^=kFc[1+0.001xFc^2^\l^3^/sin(2\q)]^-1/4^
_refine_ls_extinction_method SHELXL
_refine_ls_goodness_of_fit_ref 1.041
_refine_ls_hydrogen_treatment constr
_refine_ls_matrix_type full
_refine_ls_number_parameters 264
_refine_ls_number_reflns 3843
_refine_ls_number_restraints 0
_refine_ls_restrained_S_all 1.041
_refine_ls_R_factor_all 0.0529
_refine_ls_R_factor_gt 0.0399
_refine_ls_shift/su_max 0.001
_refine_ls_shift/su_mean 0.000
_refine_ls_structure_factor_coef Fsqd
_refine_ls_weighting_details 'calc w=1/[\s^2^(Fo^2^)+(0.0489P)^2^+0.0000P] where P=(Fo^2^+2Fc^2^)/3'
_refine_ls_weighting_scheme calc
_refine_ls_wR_factor_gt 0.1013
_refine_ls_wR_factor_ref 0.1123
_reflns_number_gt 3048
_reflns_number_total 3843
_reflns_threshold_expression >2sigma(I)
_cod_data_source_file c5qo00417a2.cif
_cod_data_source_block 201412274
_cod_original_cell_volume 1981.1(2)
_cod_database_code 1553229
_chemical_oxdiff_formula C20H20N4O4Cl1
_reflns_odcompleteness_completeness 99.95
_reflns_odcompleteness_iscentric 1
_reflns_odcompleteness_theta 66.97
_olex2_refinement_description
;
1. Fixed Uiso
 At 1.2 times of:
  All C(H) groups
 At 1.5 times of:
  All C(H,H,H) groups
2.a Aromatic/amide H refined with riding coordinates:
 C1(H1), C2(H2), C4(H4), C5(H5), C7(H7), C8(H8), C14(H14), C15(H15), C17(H17),
 C20(H20), C21(H21), C22(H22), C23(H23), C24(H24)
2.b Idealised Me refined as rotating group:
 C18(H18A,H18B,H18C)
;
_olex2_submission_special_instructions 'No special instructions were received'

loop_
_space_group_symop_id
_space_group_symop_operation_xyz
1 'x, y, z'
2 '-x+1/2, -y, z+1/2'
3 'x+1/2, -y+1/2, -z'
4 '-x, y+1/2, -z+1/2'

loop_
_atom_site_label
_atom_site_type_symbol
_atom_site_fract_x
_atom_site_fract_y
_atom_site_fract_z
_atom_site_U_iso_or_equiv
_atom_site_adp_type
_atom_site_occupancy
_atom_site_calc_flag
_atom_site_refinement_flags_posn
Cl1 Cl 0.37213(18) 0.35295(15) 0.99291(3) 0.1493(5) Uani 1 d .
O1 O 0.4342(3) 0.3672(2) 0.60467(6) 0.0857(6) Uani 1 d .
O2 O -0.1046(2) 0.1588(2) 0.83099(6) 0.0815(5) Uani 1 d .
N1 N 0.4963(2) 0.38340(19) 0.77509(6) 0.0570(4) Uani 1 d .
N2 N 0.2232(2) 0.2705(2) 0.65115(6) 0.0566(4) Uani 1 d .
C1 C 0.4157(3) 0.4985(3) 0.85364(9) 0.0684(6) Uani 1 d .
H1 H 0.3965 0.5842 0.8363 0.082 Uiso 1 calc R
C2 C 0.3866(4) 0.4916(4) 0.90455(10) 0.0840(8) Uani 1 d .
H2 H 0.3479 0.5724 0.9218 0.101 Uiso 1 calc R
C3 C 0.4156(4) 0.3640(4) 0.92928(9) 0.0837(8) Uani 1 d .
C4 C 0.4769(4) 0.2435(3) 0.90470(10) 0.0830(8) Uani 1 d .
H4 H 0.4973 0.1582 0.9221 0.100 Uiso 1 calc R
C5 C 0.5072(3) 0.2519(3) 0.85410(9) 0.0687(6) Uani 1 d .
H5 H 0.5505 0.1726 0.8371 0.082 Uiso 1 calc R
C6 C 0.4732(3) 0.3782(2) 0.82867(8) 0.0564(5) Uani 1 d .
C7 C 0.6390(3) 0.4332(3) 0.75201(10) 0.0686(6) Uani 1 d .
H7 H 0.7328 0.4677 0.7685 0.082 Uiso 1 calc R
C8 C 0.6209(3) 0.4238(3) 0.70167(9) 0.0660(6) Uani 1 d .
H8 H 0.6988 0.4499 0.6775 0.079 Uiso 1 calc R
C9 C 0.3770(3) 0.3377(3) 0.64612(8) 0.0605(5) Uani 1 d .
C10 C 0.4604(3) 0.3667(2) 0.69293(8) 0.0564(5) Uani 1 d .
C11 C 0.3855(3) 0.3412(2) 0.73861(7) 0.0499(4) Uani 1 d .
C12 C 0.2215(2) 0.2805(2) 0.74316(7) 0.0479(4) Uani 1 d .
C13 C 0.1451(2) 0.2421(2) 0.69731(7) 0.0501(4) Uani 1 d .
C14 C -0.0089(3) 0.1722(2) 0.69909(7) 0.0575(5) Uani 1 d .
H14 H -0.0589 0.1430 0.6693 0.069 Uiso 1 calc R
C15 C -0.0877(3) 0.1456(3) 0.74362(8) 0.0621(5) Uani 1 d .
H15 H -0.1902 0.0989 0.7439 0.075 Uiso 1 calc R
C16 C -0.0147(3) 0.1882(2) 0.78817(8) 0.0580(5) Uani 1 d .
C17 C 0.1376(3) 0.2544(2) 0.78813(7) 0.0534(5) Uani 1 d .
H17 H 0.1856 0.2824 0.8183 0.064 Uiso 1 calc R
C18 C -0.0497(4) 0.2236(5) 0.87593(9) 0.0995(11) Uani 1 d .
H18A H -0.0438 0.3266 0.8716 0.149 Uiso 1 calc GR
H18B H 0.0583 0.1869 0.8844 0.149 Uiso 1 calc GR
H18C H -0.1264 0.2013 0.9024 0.149 Uiso 1 calc GR
C19 C 0.1345(3) 0.2375(3) 0.60545(7) 0.0664(6) Uani 1 d .
C20 C 0.0178(6) 0.3321(4) 0.58865(14) 0.1200(13) Uani 1 d .
H20 H -0.0037 0.4170 0.6063 0.144 Uiso 1 calc R
C21 C -0.0687(7) 0.3011(6) 0.54507(17) 0.161(2) Uani 1 d .
H21 H -0.1493 0.3649 0.5334 0.194 Uiso 1 calc R
C22 C -0.0356(7) 0.1762(7) 0.51919(11) 0.148(2) Uani 1 d .
H22 H -0.0915 0.1565 0.4894 0.177 Uiso 1 calc R
C23 C 0.0772(6) 0.0827(6) 0.53675(13) 0.1306(19) Uani 1 d .
H23 H 0.0966 -0.0032 0.5195 0.157 Uiso 1 calc R
C24 C 0.1663(4) 0.1118(4) 0.58054(10) 0.0921(10) Uani 1 d .
H24 H 0.2454 0.0468 0.5924 0.111 Uiso 1 calc R

loop_
_atom_site_aniso_label
_atom_site_aniso_U_11
_atom_site_aniso_U_22
_atom_site_aniso_U_33
_atom_site_aniso_U_23
_atom_site_aniso_U_13
_atom_site_aniso_U_12
Cl1 0.2117(13) 0.1800(11) 0.0560(3) 0.0044(5) 0.0066(6) 0.0118(11)
O1 0.0972(14) 0.1094(15) 0.0505(8) 0.0047(9) 0.0110(9) -0.0291(13)
O2 0.0786(11) 0.1096(14) 0.0562(8) 0.0035(10) 0.0091(8) -0.0203(12)
N1 0.0554(10) 0.0584(9) 0.0573(9) -0.0023(8) -0.0101(8) -0.0072(9)
N2 0.0633(10) 0.0642(10) 0.0422(8) 0.0015(8) -0.0053(8) -0.0046(9)
C1 0.0757(15) 0.0620(12) 0.0675(13) -0.0033(11) -0.0156(12) 0.0000(12)
C2 0.097(2) 0.0866(17) 0.0685(15) -0.0206(14) -0.0018(16) 0.0085(17)
C3 0.093(2) 0.107(2) 0.0508(12) -0.0027(14) -0.0111(13) -0.0060(18)
C4 0.097(2) 0.0862(18) 0.0660(14) 0.0118(13) -0.0162(15) 0.0011(17)
C5 0.0754(15) 0.0631(12) 0.0675(13) -0.0036(11) -0.0112(13) 0.0044(13)
C6 0.0552(11) 0.0587(11) 0.0554(11) -0.0032(9) -0.0149(9) -0.0050(10)
C7 0.0596(12) 0.0671(13) 0.0790(15) 0.0000(12) -0.0091(13) -0.0159(11)
C8 0.0604(13) 0.0669(12) 0.0705(13) 0.0024(12) 0.0066(12) -0.0137(11)
C9 0.0702(13) 0.0626(12) 0.0489(10) 0.0025(10) 0.0039(10) -0.0075(12)
C10 0.0599(12) 0.0511(10) 0.0583(11) 0.0004(10) 0.0002(10) -0.0037(9)
C11 0.0545(10) 0.0467(9) 0.0484(9) -0.0009(8) -0.0059(9) 0.0007(9)
C12 0.0508(10) 0.0469(9) 0.0459(9) 0.0006(8) -0.0063(8) 0.0006(8)
C13 0.0538(10) 0.0509(9) 0.0455(9) 0.0019(9) -0.0049(9) -0.0008(9)
C14 0.0584(12) 0.0666(11) 0.0475(10) -0.0001(10) -0.0099(10) -0.0059(10)
C15 0.0557(11) 0.0679(12) 0.0628(12) 0.0025(11) -0.0045(10) -0.0109(10)
C16 0.0588(12) 0.0646(12) 0.0507(10) 0.0042(9) 0.0029(9) -0.0017(11)
C17 0.0580(12) 0.0585(11) 0.0437(9) -0.0015(8) -0.0075(9) -0.0002(10)
C18 0.100(2) 0.146(3) 0.0527(13) -0.0023(17) 0.0124(14) -0.023(2)
C19 0.0728(14) 0.0852(16) 0.0412(10) 0.0055(10) -0.0051(10) -0.0144(14)
C20 0.149(3) 0.107(2) 0.104(2) 0.021(2) -0.062(3) -0.001(3)
C21 0.193(5) 0.171(5) 0.120(3) 0.064(3) -0.095(4) -0.043(4)
C22 0.153(4) 0.243(6) 0.0481(16) 0.022(2) -0.028(2) -0.104(5)
C23 0.119(3) 0.205(5) 0.0681(19) -0.057(3) 0.017(2) -0.062(3)
C24 0.0821(18) 0.124(3) 0.0704(15) -0.0328(17) 0.0085(15) -0.0200(18)

loop_
_atom_type_symbol
_atom_type_description
_atom_type_scat_dispersion_real
_atom_type_scat_dispersion_imag
_atom_type_scat_source
C C 0.0181 0.0091 'International Tables Vol C Tables 4.2.6.8 and 6.1.1.4'
H H 0.0000 0.0000 'International Tables Vol C Tables 4.2.6.8 and 6.1.1.4'
Cl Cl 0.3639 0.7018 'International Tables Vol C Tables 4.2.6.8 and 6.1.1.4'
N N 0.0311 0.0180 'International Tables Vol C Tables 4.2.6.8 and 6.1.1.4'
O O 0.0492 0.0322 'International Tables Vol C Tables 4.2.6.8 and 6.1.1.4'

loop_
_geom_angle_atom_site_label_1
_geom_angle_atom_site_label_2
_geom_angle_atom_site_label_3
_geom_angle
C16 O2 C18 117.1(2)
C7 N1 C6 124.03(19)
C11 N1 C6 127.5(2)
C11 N1 C7 108.52(19)
C9 N2 C13 124.39(18)
C9 N2 C19 116.89(18)
C13 N2 C19 118.58(19)
C2 C1 H1 120.1
C6 C1 H1 120.1
C6 C1 C2 119.8(3)
C1 C2 H2 120.5
C3 C2 C1 119.0(3)
C3 C2 H2 120.5
C2 C3 Cl1 119.2(2)
C2 C3 C4 121.6(2)
C4 C3 Cl1 119.2(2)
C3 C4 H4 120.5
C5 C4 C3 118.9(3)
C5 C4 H4 120.5
C4 C5 H5 120.1
C4 C5 C6 119.8(2)
C6 C5 H5 120.1
C1 C6 N1 119.7(2)
C5 C6 N1 119.4(2)
C5 C6 C1 120.8(2)
N1 C7 H7 125.3
C8 C7 N1 109.4(2)
C8 C7 H7 125.3
C7 C8 H8 126.7
C7 C8 C10 106.6(2)
C10 C8 H8 126.7
O1 C9 N2 121.3(2)
O1 C9 C10 124.3(2)
N2 C9 C10 114.43(18)
C8 C10 C9 129.5(2)
C11 C10 C8 108.5(2)
C11 C10 C9 121.95(19)
N1 C11 C10 107.04(19)
N1 C11 C12 130.15(19)
C10 C11 C12 122.81(18)
C13 C12 C11 115.05(18)
C17 C12 C11 125.65(19)
C17 C12 C13 119.28(18)
N2 C13 C12 121.07(18)
C14 C13 N2 120.77(18)
C14 C13 C12 118.15(18)
C13 C14 H14 119.2
C15 C14 C13 121.6(2)
C15 C14 H14 119.2
C14 C15 H15 120.1
C14 C15 C16 119.8(2)
C16 C15 H15 120.1
O2 C16 C15 115.6(2)
C17 C16 O2 123.9(2)
C17 C16 C15 120.5(2)
C12 C17 H17 119.7
C16 C17 C12 120.66(18)
C16 C17 H17 119.7
O2 C18 H18A 109.5
O2 C18 H18B 109.5
O2 C18 H18C 109.5
H18A C18 H18B 109.5
H18A C18 H18C 109.5
H18B C18 H18C 109.5
C20 C19 N2 118.9(3)
C20 C19 C24 121.2(3)
C24 C19 N2 119.9(3)
C19 C20 H20 120.3
C19 C20 C21 119.4(4)
C21 C20 H20 120.3
C20 C21 H21 120.0
C22 C21 C20 120.0(5)
C22 C21 H21 120.0
C21 C22 H22 120.0
C23 C22 C21 119.9(4)
C23 C22 H22 120.0
C22 C23 H23 119.4
C22 C23 C24 121.1(4)
C24 C23 H23 119.4
C19 C24 C23 118.4(4)
C19 C24 H24 120.8
C23 C24 H24 120.8

loop_
_geom_bond_atom_site_label_1
_geom_bond_atom_site_label_2
_geom_bond_distance
Cl1 C3 1.735(3)
O1 C9 1.228(3)
O2 C16 1.379(3)
O2 C18 1.410(3)
N1 C6 1.441(3)
N1 C7 1.382(3)
N1 C11 1.376(3)
N2 C9 1.391(3)
N2 C13 1.407(3)
N2 C19 1.444(3)
C1 H1 0.9300
C1 C2 1.379(3)
C1 C6 1.376(3)
C2 H2 0.9300
C2 C3 1.370(5)
C3 C4 1.383(4)
C4 H4 0.9300
C4 C5 1.373(3)
C5 H5 0.9300
C5 C6 1.376(3)
C7 H7 0.9300
C7 C8 1.353(3)
C8 H8 0.9300
C8 C10 1.415(3)
C9 C10 1.442(3)
C10 C11 1.379(3)
C11 C12 1.439(3)
C12 C13 1.414(3)
C12 C17 1.397(3)
C13 C14 1.398(3)
C14 H14 0.9300
C14 C15 1.369(3)
C15 H15 0.9300
C15 C16 1.383(3)
C16 C17 1.369(3)
C17 H17 0.9300
C18 H18A 0.9600
C18 H18B 0.9600
C18 H18C 0.9600
C19 C20 1.358(5)
C19 C24 1.362(4)
C20 H20 0.9300
C20 C21 1.385(5)
C21 H21 0.9300
C21 C22 1.370(7)
C22 H22 0.9300
C22 C23 1.338(7)
C23 H23 0.9300
C23 C24 1.396(4)
C24 H24 0.9300

loop_
_geom_torsion_atom_site_label_1
_geom_torsion_atom_site_label_2
_geom_torsion_atom_site_label_3
_geom_torsion_atom_site_label_4
_geom_torsion
Cl1 C3 C4 C5 178.4(2)
O1 C9 C10 C8 -4.1(4)
O1 C9 C10 C11 175.1(2)
O2 C16 C17 C12 179.9(2)
N1 C7 C8 C10 0.3(3)
N1 C11 C12 C13 -176.70(19)
N1 C11 C12 C17 1.6(3)
N2 C9 C10 C8 175.3(2)
N2 C9 C10 C11 -5.6(3)
N2 C13 C14 C15 -179.0(2)
N2 C19 C20 C21 -179.5(4)
N2 C19 C24 C23 179.4(3)
C1 C2 C3 Cl1 -177.7(2)
C1 C2 C3 C4 1.6(5)
C2 C1 C6 N1 177.1(2)
C2 C1 C6 C5 -2.0(4)
C2 C3 C4 C5 -0.9(5)
C3 C4 C5 C6 -1.3(4)
C4 C5 C6 N1 -176.4(2)
C4 C5 C6 C1 2.7(4)
C6 N1 C7 C8 180.0(2)
C6 N1 C11 C10 179.6(2)
C6 N1 C11 C12 -0.7(4)
C6 C1 C2 C3 -0.1(5)
C7 N1 C6 C1 85.9(3)
C7 N1 C6 C5 -94.9(3)
C7 N1 C11 C10 -0.6(2)
C7 N1 C11 C12 179.1(2)
C7 C8 C10 C9 178.6(2)
C7 C8 C10 C11 -0.7(3)
C8 C10 C11 N1 0.7(2)
C8 C10 C11 C12 -178.92(19)
C9 N2 C13 C12 -0.5(3)
C9 N2 C13 C14 -179.1(2)
C9 N2 C19 C20 -95.7(3)
C9 N2 C19 C24 85.6(3)
C9 C10 C11 N1 -178.6(2)
C9 C10 C11 C12 1.8(3)
C10 C11 C12 C13 2.9(3)
C10 C11 C12 C17 -178.8(2)
C11 N1 C6 C1 -94.3(3)
C11 N1 C6 C5 84.9(3)
C11 N1 C7 C8 0.2(3)
C11 C12 C13 N2 -3.5(3)
C11 C12 C13 C14 175.09(18)
C11 C12 C17 C16 -176.1(2)
C12 C13 C14 C15 2.3(3)
C13 N2 C9 O1 -175.6(2)
C13 N2 C9 C10 5.0(3)
C13 N2 C19 C20 80.1(3)
C13 N2 C19 C24 -98.6(3)
C13 C12 C17 C16 2.1(3)
C13 C14 C15 C16 -0.1(3)
C14 C15 C16 O2 179.0(2)
C14 C15 C16 C17 -1.2(3)
C15 C16 C17 C12 0.2(3)
C17 C12 C13 N2 178.07(19)
C17 C12 C13 C14 -3.3(3)
C18 O2 C16 C15 -168.7(3)
C18 O2 C16 C17 11.6(4)
C19 N2 C9 O1 -0.1(4)
C19 N2 C9 C10 -179.4(2)
C19 N2 C13 C12 -176.0(2)
C19 N2 C13 C14 5.4(3)
C19 C20 C21 C22 -0.4(7)
C20 C19 C24 C23 0.7(5)
C20 C21 C22 C23 1.7(8)
C21 C22 C23 C24 -1.9(7)
C22 C23 C24 C19 0.7(5)
C24 C19 C20 C21 -0.9(6)
